data_1570010
loop_
_publ_author_name
'Dong, Yaqun'
'Li, Miao'
'Liu, Jing'
'Liu, Yuji'
'Huang, Wei'
'Shreeve, Jean'ne M.'
'Tang, Yongxing'

_publ_section_title
;
 Pushing the limits of the heat of detonation <i>via</i> the construction
 of polynitro bipyrazole.
;
_journal_issue 12
_journal_name_full 'Materials horizons'
_journal_page_first 5729
_journal_page_last 5733
_journal_paper_doi 10.1039/d3mh01381b
_journal_volume 10
_journal_year 2023
_chemical_formula_sum 'C7 H3 N9 O10'
_chemical_formula_weight 373.18
_space_group_crystal_system monoclinic
_space_group_IT_number 14
_space_group_name_Hall '-P 2ybc'
_space_group_name_H-M_alt 'P 1 21/c 1'
_atom_sites_solution_hydrogens geom
_audit_creation_method SHELXL-2014/7
_audit_update_record
;
2023-09-20 deposited with the CCDC.	2023-09-27 downloaded from the CCDC.
;
_cell_angle_alpha 90
_cell_angle_beta 99.17
_cell_angle_gamma 90
_cell_formula_units_Z 4
_cell_length_a 9.144
_cell_length_b 12.629
_cell_length_c 12.031
_cell_measurement_reflns_used 3098
_cell_measurement_temperature 273(2)
_cell_measurement_theta_max 49.04
_cell_measurement_theta_min 4.90
_cell_volume 1371.579
_computing_cell_refinement 'Bruker SMART'
_computing_data_collection 'Bruker SMART'
_computing_data_reduction 'Bruker SAINT'
_computing_molecular_graphics 'Bruker SHELXTL'
_computing_publication_material 'Bruker SHELXTL'
_computing_structure_refinement 'SHELXL-2014/7 (Sheldrick, 2014)'
_computing_structure_solution 'Bruker SHELXTL'
_diffrn_ambient_temperature 273(2)
_diffrn_measured_fraction_theta_full 0.976
_diffrn_measured_fraction_theta_max 0.976
_diffrn_measurement_device_type ccd
_diffrn_radiation_type CuK\a
_diffrn_radiation_wavelength 1.54178
_diffrn_reflns_av_R_equivalents 0
_diffrn_reflns_av_unetI/netI 0.0949
_diffrn_reflns_Laue_measured_fraction_full 0.976
_diffrn_reflns_Laue_measured_fraction_max 0.976
_diffrn_reflns_number 2381
_diffrn_reflns_point_group_measured_fraction_full 0.976
_diffrn_reflns_point_group_measured_fraction_max 0.976
_diffrn_reflns_theta_full 66.869
_diffrn_reflns_theta_max 66.869
_diffrn_reflns_theta_min 5.112
_exptl_absorpt_coefficient_mu 1.525
_exptl_absorpt_correction_type multi-scan
_exptl_absorpt_process_details sadabs
_exptl_crystal_colour yellow
_exptl_crystal_density_diffrn 1.807
_exptl_crystal_description block
_exptl_crystal_F_000 752
_exptl_crystal_size_max 0.120
_exptl_crystal_size_mid 0.100
_exptl_crystal_size_min 0.080
_exptl_transmission_factor_max 0.864
_exptl_transmission_factor_min 0.864
_refine_diff_density_max 0.250
_refine_diff_density_min -0.319
_refine_diff_density_rms 0.067
_refine_ls_extinction_method none
_refine_ls_goodness_of_fit_ref 1.123
_refine_ls_hydrogen_treatment constr
_refine_ls_matrix_type full
_refine_ls_number_parameters 235
_refine_ls_number_reflns 2381
_refine_ls_number_restraints 0
_refine_ls_restrained_S_all 1.123
_refine_ls_R_factor_all 0.1027
_refine_ls_R_factor_gt 0.0773
_refine_ls_shift/su_max 0.000
_refine_ls_shift/su_mean 0.000
_refine_ls_structure_factor_coef Fsqd
_refine_ls_weighting_details 'w=1/[\s^2^(Fo^2^)+(0.0967P)^2^+0.9962P] where P=(Fo^2^+2Fc^2^)/3'
_refine_ls_weighting_scheme calc
_refine_ls_wR_factor_gt 0.2110
_refine_ls_wR_factor_ref 0.2290
_reflns_Friedel_coverage 0.000
_reflns_number_gt 1587
_reflns_number_total 2381
_reflns_threshold_expression 'I > 2\s(I)'
_cod_data_source_file d3mh01381b2.cif
_cod_data_source_block 1_a
_cod_depositor_comments 'Adding full bibliography for 1570008--1570010.cif.'
_cod_original_cell_volume 1371.7
_cod_original_sg_symbol_H-M 'P 21/c'
_cod_database_code 1570010
_shelx_shelxl_version_number 2014/7
_shelx_space_group_comment
;
The symmetry employed for this shelxl refinement is uniquely defined
by the following loop, which should always be used as a source of
symmetry information in preference to the above space-group names.
They are only intended as comments.
;
_shelx_estimated_absorpt_t_min 0.838
_shelx_estimated_absorpt_t_max 0.888

loop_
_space_group_symop_operation_xyz
'x, y, z'
'-x, y+1/2, -z+1/2'
'-x, -y, -z'
'x, -y-1/2, z-1/2'

loop_
_atom_site_label
_atom_site_type_symbol
_atom_site_fract_x
_atom_site_fract_y
_atom_site_fract_z
_atom_site_U_iso_or_equiv
_atom_site_adp_type
_atom_site_occupancy
_atom_site_site_symmetry_order
_atom_site_calc_flag
_atom_site_refinement_flags_posn
_atom_site_refinement_flags_adp
_atom_site_refinement_flags_occupancy
_atom_site_disorder_assembly
_atom_site_disorder_group
C1 C 0.1512(5) 0.5263(4) 0.2098(4) 0.0728(12) Uani 1 1 d . . . . .
H1 H 0.0744 0.4863 0.1706 0.087 Uiso 1 1 calc R U . . .
C2 C 0.3017(5) 0.5035(3) 0.2131(3) 0.0630(10) Uani 1 1 d . . . . .
C3 C 0.3814(5) 0.5797(3) 0.2782(3) 0.0586(10) Uani 1 1 d . . . . .
C4 C 0.5377(4) 0.5972(3) 0.3183(3) 0.0571(10) Uani 1 1 d . . . . .
C5 C 0.6650(5) 0.5946(3) 0.2639(3) 0.0604(10) Uani 1 1 d . . . . .
C6 C 0.7840(5) 0.6140(3) 0.3433(4) 0.0680(11) Uani 1 1 d . . . . .
H6 H 0.8830 0.6173 0.3342 0.082 Uiso 1 1 calc R U . . .
C7 C 0.2940(5) 0.7275(3) 0.3882(4) 0.0648(11) Uani 1 1 d . . . . .
H7 H 0.3891 0.7624 0.3858 0.078 Uiso 1 1 calc R U . . .
N1 N 0.2750(4) 0.6448(3) 0.3099(3) 0.0620(9) Uani 1 1 d . . . . .
N2 N 0.1316(4) 0.6113(3) 0.2691(3) 0.0739(10) Uani 1 1 d . . . . .
N3 N 0.2893(5) 0.6888(3) 0.5070(3) 0.0785(11) Uani 1 1 d . . . . .
N4 N 0.1683(5) 0.8074(3) 0.3571(5) 0.0830(12) Uani 1 1 d . . . . .
N5 N 0.3583(5) 0.4097(3) 0.1707(3) 0.0695(10) Uani 1 1 d . . . . .
N6 N 0.5789(4) 0.6187(3) 0.4274(3) 0.0606(9) Uani 1 1 d . . . . .
N7 N 0.7270(4) 0.6275(3) 0.4383(3) 0.0626(9) Uani 1 1 d . . . . .
N8 N 0.8087(5) 0.6546(3) 0.5468(3) 0.0828(12) Uani 1 1 d . . . . .
N9 N 0.6687(5) 0.5807(3) 0.1461(3) 0.0725(10) Uani 1 1 d . . . . .
O1 O 0.3257(7) 0.7535(4) 0.5799(4) 0.1344(19) Uani 1 1 d . . . . .
O2 O 0.2551(5) 0.5988(3) 0.5198(3) 0.0929(11) Uani 1 1 d . . . . .
O3 O 0.0774(6) 0.8158(4) 0.4182(5) 0.150(2) Uani 1 1 d . . . . .
O4 O 0.1715(5) 0.8566(3) 0.2733(4) 0.1018(12) Uani 1 1 d . . . . .
O5 O 0.2710(5) 0.3492(3) 0.1179(3) 0.0887(11) Uani 1 1 d . . . . .
O6 O 0.4919(4) 0.3922(3) 0.1928(3) 0.0886(10) Uani 1 1 d . . . . .
O7 O 0.5540(5) 0.5855(3) 0.0813(3) 0.0990(12) Uani 1 1 d . . . . .
O8 O 0.7911(4) 0.5683(3) 0.1188(3) 0.1006(12) Uani 1 1 d . . . . .
O9 O 0.9407(5) 0.6519(5) 0.5515(4) 0.1269(17) Uani 1 1 d . . . . .
O10 O 0.7357(5) 0.6769(3) 0.6182(3) 0.0951(11) Uani 1 1 d . . . . .

loop_
_atom_site_aniso_label
_atom_site_aniso_U_11
_atom_site_aniso_U_22
_atom_site_aniso_U_33
_atom_site_aniso_U_23
_atom_site_aniso_U_13
_atom_site_aniso_U_12
C1 0.061(3) 0.068(3) 0.090(3) -0.006(2) 0.014(2) -0.002(2)
C2 0.066(3) 0.053(2) 0.072(2) -0.0042(18) 0.017(2) 0.0032(19)
C3 0.056(2) 0.056(2) 0.066(2) 0.0024(18) 0.0198(18) 0.0062(18)
C4 0.050(2) 0.054(2) 0.069(2) -0.0015(17) 0.0158(18) 0.0010(17)
C5 0.054(2) 0.063(2) 0.069(2) 0.0014(18) 0.025(2) 0.0042(19)
C6 0.065(3) 0.068(2) 0.076(3) 0.003(2) 0.026(2) 0.003(2)
C7 0.058(3) 0.057(2) 0.084(3) 0.001(2) 0.026(2) 0.0023(19)
N1 0.052(2) 0.0568(18) 0.080(2) -0.0030(16) 0.0200(16) -0.0001(15)
N2 0.052(2) 0.071(2) 0.101(3) -0.0099(19) 0.0186(19) -0.0031(18)
N3 0.084(3) 0.072(2) 0.086(3) -0.008(2) 0.035(2) -0.006(2)
N4 0.071(3) 0.058(2) 0.126(4) -0.003(2) 0.036(3) 0.0074(19)
N5 0.078(3) 0.064(2) 0.071(2) -0.0063(18) 0.0255(19) -0.002(2)
N6 0.053(2) 0.0617(19) 0.070(2) 0.0022(15) 0.0176(15) 0.0004(16)
N7 0.056(2) 0.065(2) 0.0678(19) 0.0010(16) 0.0131(15) -0.0021(16)
N8 0.082(3) 0.094(3) 0.070(2) 0.006(2) 0.007(2) -0.008(2)
N9 0.071(3) 0.078(2) 0.072(2) -0.0001(18) 0.024(2) 0.000(2)
O1 0.203(6) 0.115(3) 0.096(3) -0.039(2) 0.058(3) -0.050(3)
O2 0.115(3) 0.070(2) 0.102(2) 0.0097(17) 0.044(2) -0.0037(19)
O3 0.124(4) 0.114(3) 0.241(6) 0.040(3) 0.120(4) 0.047(3)
O4 0.108(3) 0.090(3) 0.107(3) 0.007(2) 0.013(2) 0.023(2)
O5 0.100(3) 0.074(2) 0.095(2) -0.0235(18) 0.026(2) -0.015(2)
O6 0.079(3) 0.083(2) 0.106(3) -0.0163(18) 0.0213(19) 0.0190(19)
O7 0.084(3) 0.143(3) 0.072(2) -0.002(2) 0.0166(19) -0.005(2)
O8 0.084(3) 0.135(3) 0.092(2) 0.007(2) 0.043(2) 0.018(2)
O9 0.068(3) 0.208(5) 0.101(3) 0.008(3) 0.000(2) -0.016(3)
O10 0.104(3) 0.112(3) 0.0710(19) -0.0040(18) 0.0169(19) -0.010(2)

loop_
_atom_type_symbol
_atom_type_description
_atom_type_scat_dispersion_real
_atom_type_scat_dispersion_imag
_atom_type_scat_source
C C 0.0181 0.0091 'International Tables Vol C Tables 4.2.6.8 and 6.1.1.4'
H H 0.0000 0.0000 'International Tables Vol C Tables 4.2.6.8 and 6.1.1.4'
N N 0.0311 0.0180 'International Tables Vol C Tables 4.2.6.8 and 6.1.1.4'
O O 0.0492 0.0322 'International Tables Vol C Tables 4.2.6.8 and 6.1.1.4'

loop_
_geom_angle_atom_site_label_1
_geom_angle_atom_site_label_2
_geom_angle_atom_site_label_3
_geom_angle
_geom_angle_site_symmetry_1
_geom_angle_site_symmetry_3
_geom_angle_publ_flag
N2 C1 C2 111.7(4) . . ?
N2 C1 H1 124.1 . . ?
C2 C1 H1 124.1 . . ?
C3 C2 C1 107.5(3) . . ?
C3 C2 N5 126.8(4) . . ?
C1 C2 N5 125.1(4) . . ?
N1 C3 C2 104.1(4) . . ?
N1 C3 C4 121.4(4) . . ?
C2 C3 C4 134.5(4) . . ?
N6 C4 C5 109.5(4) . . ?
N6 C4 C3 117.8(3) . . ?
C5 C4 C3 132.7(4) . . ?
C6 C5 C4 107.2(4) . . ?
C6 C5 N9 125.3(4) . . ?
C4 C5 N9 127.4(4) . . ?
N7 C6 C5 104.3(4) . . ?
N7 C6 H6 127.9 . . ?
C5 C6 H6 127.9 . . ?
N1 C7 N3 112.0(3) . . ?
N1 C7 N4 108.7(4) . . ?
N3 C7 N4 108.0(3) . . ?
N1 C7 H7 109.4 . . ?
N3 C7 H7 109.4 . . ?
N4 C7 H7 109.4 . . ?
C3 N1 N2 113.0(3) . . ?
C3 N1 C7 128.1(4) . . ?
N2 N1 C7 118.2(3) . . ?
C1 N2 N1 103.7(4) . . ?
O2 N3 O1 126.7(4) . . ?
O2 N3 C7 118.4(4) . . ?
O1 N3 C7 114.9(4) . . ?
O4 N4 O3 126.0(5) . . ?
O4 N4 C7 115.6(4) . . ?
O3 N4 C7 118.4(5) . . ?
O5 N5 O6 123.4(4) . . ?
O5 N5 C2 117.9(4) . . ?
O6 N5 C2 118.6(4) . . ?
C4 N6 N7 103.5(3) . . ?
C6 N7 N6 115.5(4) . . ?
C6 N7 N8 126.0(4) . . ?
N6 N7 N8 118.5(3) . . ?
O9 N8 O10 129.9(5) . . ?
O9 N8 N7 114.2(4) . . ?
O10 N8 N7 115.9(4) . . ?
O7 N9 O8 124.8(4) . . ?
O7 N9 C5 118.6(4) . . ?
O8 N9 C5 116.6(4) . . ?

loop_
_geom_bond_atom_site_label_1
_geom_bond_atom_site_label_2
_geom_bond_distance
_geom_bond_site_symmetry_2
_geom_bond_publ_flag
C1 N2 1.318(6) . ?
C1 C2 1.401(6) . ?
C1 H1 0.9300 . ?
C2 C3 1.375(6) . ?
C2 N5 1.419(5) . ?
C3 N1 1.373(5) . ?
C3 C4 1.451(6) . ?
C4 N6 1.335(5) . ?
C4 C5 1.424(5) . ?
C5 C6 1.352(6) . ?
C5 N9 1.434(6) . ?
C6 N7 1.340(5) . ?
C6 H6 0.9300 . ?
C7 N1 1.398(5) . ?
C7 N3 1.517(6) . ?
C7 N4 1.531(6) . ?
C7 H7 0.9800 . ?
N1 N2 1.391(5) . ?
N3 O2 1.196(5) . ?
N3 O1 1.207(5) . ?
N4 O4 1.188(6) . ?
N4 O3 1.198(5) . ?
N5 O5 1.209(5) . ?
N5 O6 1.228(5) . ?
N6 N7 1.345(5) . ?
N7 N8 1.438(5) . ?
N8 O9 1.199(6) . ?
N8 O10 1.203(5) . ?
N9 O7 1.205(5) . ?
N9 O8 1.225(5) . ?

loop_
_geom_torsion_atom_site_label_1
_geom_torsion_atom_site_label_2
_geom_torsion_atom_site_label_3
_geom_torsion_atom_site_label_4
_geom_torsion
_geom_torsion_site_symmetry_1
_geom_torsion_site_symmetry_2
_geom_torsion_site_symmetry_3
_geom_torsion_site_symmetry_4
_geom_torsion_publ_flag
N2 C1 C2 C3 -0.3(5) . . . . ?
N2 C1 C2 N5 171.0(4) . . . . ?
C1 C2 C3 N1 -0.5(4) . . . . ?
N5 C2 C3 N1 -171.6(4) . . . . ?
C1 C2 C3 C4 176.0(4) . . . . ?
N5 C2 C3 C4 4.9(7) . . . . ?
N1 C3 C4 N6 44.7(5) . . . . ?
C2 C3 C4 N6 -131.4(5) . . . . ?
N1 C3 C4 C5 -136.5(4) . . . . ?
C2 C3 C4 C5 47.4(7) . . . . ?
N6 C4 C5 C6 0.7(5) . . . . ?
C3 C4 C5 C6 -178.2(4) . . . . ?
N6 C4 C5 N9 -175.8(4) . . . . ?
C3 C4 C5 N9 5.3(7) . . . . ?
C4 C5 C6 N7 -0.3(4) . . . . ?
N9 C5 C6 N7 176.3(4) . . . . ?
C2 C3 N1 N2 1.2(4) . . . . ?
C4 C3 N1 N2 -175.9(3) . . . . ?
C2 C3 N1 C7 171.2(4) . . . . ?
C4 C3 N1 C7 -5.9(6) . . . . ?
N3 C7 N1 C3 -87.3(5) . . . . ?
N4 C7 N1 C3 153.5(4) . . . . ?
N3 C7 N1 N2 82.3(5) . . . . ?
N4 C7 N1 N2 -37.0(5) . . . . ?
C2 C1 N2 N1 1.0(5) . . . . ?
C3 N1 N2 C1 -1.4(5) . . . . ?
C7 N1 N2 C1 -172.5(4) . . . . ?
N1 C7 N3 O2 -7.9(6) . . . . ?
N4 C7 N3 O2 111.7(5) . . . . ?
N1 C7 N3 O1 170.0(5) . . . . ?
N4 C7 N3 O1 -70.4(5) . . . . ?
N1 C7 N4 O4 -69.3(5) . . . . ?
N3 C7 N4 O4 169.0(4) . . . . ?
N1 C7 N4 O3 111.3(5) . . . . ?
N3 C7 N4 O3 -10.4(6) . . . . ?
C3 C2 N5 O5 177.3(4) . . . . ?
C1 C2 N5 O5 7.7(6) . . . . ?
C3 C2 N5 O6 -0.1(6) . . . . ?
C1 C2 N5 O6 -169.7(4) . . . . ?
C5 C4 N6 N7 -0.7(4) . . . . ?
C3 C4 N6 N7 178.4(3) . . . . ?
C5 C6 N7 N6 -0.1(5) . . . . ?
C5 C6 N7 N8 -177.3(4) . . . . ?
C4 N6 N7 C6 0.6(4) . . . . ?
C4 N6 N7 N8 177.9(3) . . . . ?
C6 N7 N8 O9 -9.1(7) . . . . ?
N6 N7 N8 O9 173.9(4) . . . . ?
C6 N7 N8 O10 170.5(4) . . . . ?
N6 N7 N8 O10 -6.5(6) . . . . ?
C6 C5 N9 O7 -165.0(4) . . . . ?
C4 C5 N9 O7 10.9(6) . . . . ?
C6 C5 N9 O8 12.6(6) . . . . ?
C4 C5 N9 O8 -171.5(4) . . . . ?
